data_7024205
loop_
_publ_author_name
'Portius, Peter'
'Davis, Martin'

_publ_section_title
;
 A new hexakis(isocyanato)silicate(IV) and the first neutral Lewis-base
 adducts of silicon tetraisocyanate.
;
_journal_issue 2
_journal_name_full 'Dalton transactions (Cambridge, England : 2003)'
_journal_page_first 527
_journal_page_last 532
_journal_paper_doi 10.1039/b912736d
_journal_volume 39
_journal_year 2010
_chemical_formula_moiety '2(C36 H30 N P2), C6 N6 O6 Si1'
_chemical_formula_sum 'C78 H60 N8 O6 P4 Si'
_chemical_formula_weight 1357.31
_chemical_name_systematic
;
?
;
_space_group_IT_number 2
_symmetry_cell_setting triclinic
_symmetry_space_group_name_Hall '-P 1'
_symmetry_space_group_name_H-M 'P -1'
_atom_sites_solution_hydrogens geom
_atom_sites_solution_primary direct
_atom_sites_solution_secondary difmap
_audit_creation_method SHELXL-97
_cell_angle_alpha 63.885(2)
_cell_angle_beta 70.577(2)
_cell_angle_gamma 75.503(2)
_cell_formula_units_Z 1
_cell_length_a 11.6037(5)
_cell_length_b 12.9974(5)
_cell_length_c 13.4729(6)
_cell_measurement_reflns_used 9886
_cell_measurement_temperature 120(2)
_cell_measurement_theta_max 27.20
_cell_measurement_theta_min 2.19
_cell_volume 1707.67(13)
_computing_cell_refinement 'Bruker SMART'
_computing_data_collection 'Bruker SMART'
_computing_data_reduction 'Bruker SAINT'
_computing_molecular_graphics 'Bruker SHELXTL'
_computing_publication_material 'Bruker SHELXTL'
_computing_structure_refinement 'SHELXL-97 (Sheldrick, 1997)'
_computing_structure_solution 'Bruker SHELXTL'
_diffrn_ambient_temperature 120(2)
_diffrn_detector_area_resol_mean 100
_diffrn_measured_fraction_theta_full 0.997
_diffrn_measured_fraction_theta_max 0.996
_diffrn_measurement_device_type 'CCD area detector'
_diffrn_measurement_method 'omega scans'
_diffrn_radiation_monochromator graphite
_diffrn_radiation_source 'fine-focus sealed tube'
_diffrn_radiation_type MoK\a
_diffrn_radiation_wavelength 0.71073
_diffrn_reflns_av_R_equivalents 0.0296
_diffrn_reflns_av_sigmaI/netI 0.0282
_diffrn_reflns_limit_h_max 15
_diffrn_reflns_limit_h_min -15
_diffrn_reflns_limit_k_max 16
_diffrn_reflns_limit_k_min -16
_diffrn_reflns_limit_l_max 17
_diffrn_reflns_limit_l_min -17
_diffrn_reflns_number 34308
_diffrn_reflns_theta_full 25.00
_diffrn_reflns_theta_max 27.50
_diffrn_reflns_theta_min 1.74
_diffrn_standards_decay_% 0
_diffrn_standards_number 0
_exptl_absorpt_coefficient_mu 0.190
_exptl_absorpt_correction_T_max 0.9595
_exptl_absorpt_correction_T_min 0.9471
_exptl_absorpt_correction_type multi-scan
_exptl_absorpt_process_details sadabs
_exptl_crystal_colour colourless
_exptl_crystal_density_diffrn 1.320
_exptl_crystal_density_method 'not measured'
_exptl_crystal_description block
_exptl_crystal_F_000 706
_exptl_crystal_size_max 0.29
_exptl_crystal_size_mid 0.23
_exptl_crystal_size_min 0.22
_refine_diff_density_max 1.320
_refine_diff_density_min -0.500
_refine_diff_density_rms 0.056
_refine_ls_extinction_method none
_refine_ls_goodness_of_fit_ref 1.030
_refine_ls_hydrogen_treatment constr
_refine_ls_matrix_type full
_refine_ls_number_parameters 440
_refine_ls_number_reflns 7811
_refine_ls_number_restraints 2
_refine_ls_restrained_S_all 1.030
_refine_ls_R_factor_all 0.0520
_refine_ls_R_factor_gt 0.0423
_refine_ls_shift/su_max 0.000
_refine_ls_shift/su_mean 0.000
_refine_ls_structure_factor_coef Fsqd
_refine_ls_weighting_details 'calc w=1/[\s^2^(Fo^2^)+(0.0498P)^2^+1.1541P] where P=(Fo^2^+2Fc^2^)/3'
_refine_ls_weighting_scheme calc
_refine_ls_wR_factor_gt 0.1046
_refine_ls_wR_factor_ref 0.1118
_reflns_number_gt 6570
_reflns_number_total 7811
_reflns_threshold_expression >2sigma(I)
_cod_data_source_file b912736d.txt
_cod_data_source_block ch1ppx69_0m
_cod_depositor_comments
;
The following automatic conversions were performed:

'_symmetry_cell_setting' value 'Triclinic' changed to 'triclinic'
according to /home/saulius/struct/CIF-dictionaries/cif_core.dic
dictionary named 'cif_core.dic' version 2.4.2 from 2011-04-26.

Automatic conversion script
Id: cif_fix_values 1891 2012-01-12 08:04:46Z andrius 
;
_cod_original_cell_volume 1707.67(12)
_cod_original_sg_symbol_H-M P-1
_cod_database_code 7024205

loop_
_symmetry_equiv_pos_as_xyz
'x, y, z'
'-x, -y, -z'

loop_
_atom_site_label
_atom_site_type_symbol
_atom_site_fract_x
_atom_site_fract_y
_atom_site_fract_z
_atom_site_U_iso_or_equiv
_atom_site_adp_type
_atom_site_occupancy
_atom_site_symmetry_multiplicity
_atom_site_calc_flag
_atom_site_refinement_flags
Si1 Si 0.0000 1.0000 0.0000 0.02593(16) Uani 1 2 d S
P1 P 0.19131(4) 0.30352(3) 0.26845(4) 0.01753(10) Uani 1 1 d .
P2 P 0.36555(4) 0.40965(3) 0.30098(3) 0.01587(10) Uani 1 1 d .
N1 N 0.04729(15) 0.84553(14) 0.07263(15) 0.0327(4) Uani 1 1 d .
N2 N -0.02516(15) 1.02014(14) 0.13406(10) 0.0345(4) Uani 1 1 d D
N3 N 0.16025(14) 1.02722(15) -0.04307(16) 0.0351(4) Uani 1 1 d .
N4 N 0.24460(12) 0.39925(12) 0.27821(12) 0.0198(3) Uani 1 1 d .
O1 O 0.04718(15) 0.64924(12) 0.19769(14) 0.0452(4) Uani 1 1 d .
O2 O -0.0564(2) 0.96685(19) 0.33178(10) 0.0811(7) Uani 1 1 d D
O3 O 0.33921(13) 1.06520(13) -0.02469(15) 0.0443(4) Uani 1 1 d .
C1 C 0.04622(16) 0.74906(16) 0.13546(17) 0.0276(4) Uani 1 1 d .
C2 C -0.0428(2) 0.99279(17) 0.23222(10) 0.0389(5) Uani 1 1 d D
C3 C 0.24770(16) 1.04556(15) -0.03170(16) 0.0280(4) Uani 1 1 d .
C4 C 0.17353(15) 0.35139(14) 0.12660(14) 0.0205(3) Uani 1 1 d .
C5 C 0.19124(15) 0.46389(15) 0.04856(14) 0.0234(3) Uani 1 1 d .
H5 H 0.2166 0.5145 0.0688 0.028 Uiso 1 1 calc R
C6 C 0.17154(16) 0.50194(17) -0.05949(15) 0.0290(4) Uani 1 1 d .
H6 H 0.1833 0.5787 -0.1129 0.035 Uiso 1 1 calc R
C7 C 0.13483(17) 0.42783(18) -0.08911(17) 0.0329(4) Uani 1 1 d .
H7 H 0.1223 0.4538 -0.1630 0.040 Uiso 1 1 calc R
C8 C 0.11635(18) 0.31594(18) -0.01121(18) 0.0344(4) Uani 1 1 d .
H8 H 0.0909 0.2657 -0.0319 0.041 Uiso 1 1 calc R
C9 C 0.13492(17) 0.27725(16) 0.09653(17) 0.0293(4) Uani 1 1 d .
H9 H 0.1216 0.2008 0.1500 0.035 Uiso 1 1 calc R
C10 C 0.03900(15) 0.28493(14) 0.36265(14) 0.0217(3) Uani 1 1 d .
C11 C -0.01050(17) 0.18216(16) 0.40452(18) 0.0325(4) Uani 1 1 d .
H11 H 0.0383 0.1181 0.3885 0.039 Uiso 1 1 calc R
C12 C -0.13183(18) 0.17362(19) 0.4700(2) 0.0415(5) Uani 1 1 d .
H12 H -0.1656 0.1034 0.4994 0.050 Uiso 1 1 calc R
C13 C -0.20308(17) 0.26736(19) 0.49228(18) 0.0379(5) Uani 1 1 d .
H13 H -0.2858 0.2612 0.5371 0.045 Uiso 1 1 calc R
C14 C -0.15474(17) 0.37023(18) 0.44972(17) 0.0349(4) Uani 1 1 d .
H14 H -0.2047 0.4345 0.4648 0.042 Uiso 1 1 calc R
C15 C -0.03356(16) 0.37989(16) 0.38510(15) 0.0270(4) Uani 1 1 d .
H15 H -0.0002 0.4503 0.3564 0.032 Uiso 1 1 calc R
C16 C 0.28510(14) 0.16518(13) 0.30269(14) 0.0197(3) Uani 1 1 d .
C21 C 0.36531(17) 0.12816(16) 0.21757(16) 0.0276(4) Uani 1 1 d .
H21 H 0.3617 0.1699 0.1402 0.033 Uiso 1 1 calc R
C20 C 0.45023(18) 0.03011(17) 0.24656(19) 0.0351(4) Uani 1 1 d .
H20 H 0.5038 0.0044 0.1891 0.042 Uiso 1 1 calc R
C19 C 0.45672(18) -0.02997(16) 0.35905(19) 0.0354(5) Uani 1 1 d .
H19 H 0.5161 -0.0958 0.3782 0.042 Uiso 1 1 calc R
C18 C 0.37686(18) 0.00552(16) 0.44393(18) 0.0313(4) Uani 1 1 d .
H18 H 0.3814 -0.0364 0.5210 0.038 Uiso 1 1 calc R
C17 C 0.29037(16) 0.10209(14) 0.41650(15) 0.0240(4) Uani 1 1 d .
H17 H 0.2348 0.1253 0.4750 0.029 Uiso 1 1 calc R
C22 C 0.35121(15) 0.36343(13) 0.45169(13) 0.0185(3) Uani 1 1 d .
C23 C 0.24970(16) 0.30930(15) 0.53244(15) 0.0242(4) Uani 1 1 d .
H23 H 0.1875 0.2985 0.5078 0.029 Uiso 1 1 calc R
C24 C 0.23941(18) 0.27119(17) 0.64867(15) 0.0305(4) Uani 1 1 d .
H24 H 0.1709 0.2333 0.7032 0.037 Uiso 1 1 calc R
C25 C 0.32889(18) 0.28836(16) 0.68517(15) 0.0295(4) Uani 1 1 d .
H25 H 0.3217 0.2619 0.7646 0.035 Uiso 1 1 calc R
C26 C 0.42918(17) 0.34424(15) 0.60584(15) 0.0252(4) Uani 1 1 d .
H26 H 0.4898 0.3567 0.6312 0.030 Uiso 1 1 calc R
C27 C 0.44061(15) 0.38184(14) 0.48945(14) 0.0209(3) Uani 1 1 d .
H27 H 0.5090 0.4201 0.4353 0.025 Uiso 1 1 calc R
C28 C 0.39065(15) 0.55890(13) 0.23677(13) 0.0179(3) Uani 1 1 d .
C29 C 0.29125(15) 0.64149(15) 0.25535(15) 0.0228(3) Uani 1 1 d .
H29 H 0.2125 0.6183 0.3006 0.027 Uiso 1 1 calc R
C30 C 0.30849(17) 0.75740(15) 0.20721(16) 0.0276(4) Uani 1 1 d .
H30 H 0.2412 0.8134 0.2196 0.033 Uiso 1 1 calc R
C31 C 0.42378(17) 0.79198(15) 0.14097(15) 0.0269(4) Uani 1 1 d .
H31 H 0.4349 0.8713 0.1079 0.032 Uiso 1 1 calc R
C32 C 0.52237(16) 0.71020(15) 0.12336(14) 0.0239(4) Uani 1 1 d .
H32 H 0.6011 0.7337 0.0785 0.029 Uiso 1 1 calc R
C33 C 0.50633(15) 0.59379(14) 0.17120(14) 0.0208(3) Uani 1 1 d .
H33 H 0.5741 0.5381 0.1592 0.025 Uiso 1 1 calc R
C34 C 0.50304(14) 0.33274(13) 0.24089(14) 0.0182(3) Uani 1 1 d .
C35 C 0.52368(15) 0.35012(15) 0.12614(14) 0.0218(3) Uani 1 1 d .
H35 H 0.4661 0.4003 0.0840 0.026 Uiso 1 1 calc R
C36 C 0.62811(16) 0.29419(15) 0.07406(15) 0.0251(4) Uani 1 1 d .
H36 H 0.6418 0.3062 -0.0036 0.030 Uiso 1 1 calc R
C37 C 0.71231(17) 0.22086(16) 0.13533(16) 0.0293(4) Uani 1 1 d .
H37 H 0.7834 0.1824 0.0997 0.035 Uiso 1 1 calc R
C38 C 0.69292(18) 0.20358(16) 0.24856(16) 0.0321(4) Uani 1 1 d .
H38 H 0.7512 0.1537 0.2901 0.039 Uiso 1 1 calc R
C39 C 0.58810(16) 0.25918(15) 0.30190(15) 0.0255(4) Uani 1 1 d .
H39 H 0.5749 0.2468 0.3796 0.031 Uiso 1 1 calc R

loop_
_atom_site_aniso_label
_atom_site_aniso_U_11
_atom_site_aniso_U_22
_atom_site_aniso_U_33
_atom_site_aniso_U_23
_atom_site_aniso_U_13
_atom_site_aniso_U_12
Si1 0.0187(3) 0.0229(3) 0.0350(4) -0.0122(3) -0.0049(3) -0.0014(3)
P1 0.01709(19) 0.0169(2) 0.0200(2) -0.00753(16) -0.00591(16) -0.00220(15)
P2 0.01621(19) 0.0162(2) 0.0161(2) -0.00680(16) -0.00464(15) -0.00189(15)
N1 0.0316(8) 0.0236(8) 0.0407(9) -0.0117(7) -0.0105(7) 0.0003(6)
N2 0.0333(9) 0.0345(9) 0.0363(10) -0.0172(8) -0.0079(7) -0.0004(7)
N3 0.0221(8) 0.0343(9) 0.0475(10) -0.0164(8) -0.0054(7) -0.0049(7)
N4 0.0201(7) 0.0182(7) 0.0240(7) -0.0091(6) -0.0087(6) -0.0012(5)
O1 0.0489(9) 0.0281(8) 0.0554(10) -0.0017(7) -0.0292(8) -0.0055(7)
O2 0.141(2) 0.0795(14) 0.0251(9) -0.0245(9) -0.0035(10) -0.0342(14)
O3 0.0306(8) 0.0329(8) 0.0692(11) -0.0125(8) -0.0190(7) -0.0090(6)
C1 0.0216(8) 0.0315(10) 0.0351(10) -0.0165(9) -0.0115(7) 0.0002(7)
C2 0.0405(11) 0.0329(11) 0.0477(13) -0.0170(10) -0.0203(10) 0.0028(9)
C3 0.0243(9) 0.0179(8) 0.0335(10) -0.0052(7) -0.0044(7) -0.0023(7)
C4 0.0187(8) 0.0233(8) 0.0220(8) -0.0107(7) -0.0076(6) 0.0000(6)
C5 0.0192(8) 0.0276(9) 0.0234(8) -0.0105(7) -0.0050(6) -0.0025(7)
C6 0.0231(9) 0.0338(10) 0.0231(9) -0.0073(8) -0.0050(7) -0.0001(7)
C7 0.0281(9) 0.0466(12) 0.0273(10) -0.0183(9) -0.0140(8) 0.0066(8)
C8 0.0350(10) 0.0400(11) 0.0428(11) -0.0254(10) -0.0221(9) 0.0052(8)
C9 0.0321(10) 0.0268(9) 0.0354(10) -0.0132(8) -0.0170(8) -0.0014(7)
C10 0.0187(8) 0.0229(8) 0.0228(8) -0.0077(7) -0.0055(6) -0.0033(6)
C11 0.0225(9) 0.0261(9) 0.0472(12) -0.0133(9) -0.0060(8) -0.0060(7)
C12 0.0261(10) 0.0355(11) 0.0559(14) -0.0106(10) -0.0052(9) -0.0130(8)
C13 0.0199(9) 0.0484(12) 0.0387(11) -0.0141(10) -0.0015(8) -0.0066(8)
C14 0.0255(9) 0.0395(11) 0.0365(11) -0.0186(9) -0.0024(8) 0.0012(8)
C15 0.0265(9) 0.0260(9) 0.0268(9) -0.0105(8) -0.0049(7) -0.0028(7)
C16 0.0180(7) 0.0159(7) 0.0264(8) -0.0079(7) -0.0075(6) -0.0024(6)
C21 0.0281(9) 0.0256(9) 0.0301(9) -0.0132(8) -0.0063(7) -0.0019(7)
C20 0.0284(9) 0.0301(10) 0.0483(12) -0.0230(9) -0.0051(9) 0.0021(8)
C19 0.0282(9) 0.0210(9) 0.0538(13) -0.0121(9) -0.0147(9) 0.0035(7)
C18 0.0325(10) 0.0199(9) 0.0374(11) -0.0027(8) -0.0152(8) -0.0043(7)
C17 0.0244(8) 0.0202(8) 0.0269(9) -0.0068(7) -0.0072(7) -0.0053(7)
C22 0.0219(8) 0.0169(7) 0.0163(7) -0.0070(6) -0.0052(6) -0.0004(6)
C23 0.0232(8) 0.0277(9) 0.0232(9) -0.0115(7) -0.0037(7) -0.0056(7)
C24 0.0315(9) 0.0361(10) 0.0203(9) -0.0102(8) 0.0016(7) -0.0110(8)
C25 0.0396(10) 0.0307(10) 0.0181(8) -0.0099(7) -0.0072(7) -0.0037(8)
C26 0.0311(9) 0.0255(9) 0.0239(9) -0.0118(7) -0.0115(7) -0.0020(7)
C27 0.0228(8) 0.0194(8) 0.0204(8) -0.0077(7) -0.0048(6) -0.0037(6)
C28 0.0214(8) 0.0177(7) 0.0173(7) -0.0066(6) -0.0077(6) -0.0039(6)
C29 0.0212(8) 0.0233(8) 0.0253(9) -0.0105(7) -0.0070(7) -0.0018(6)
C30 0.0305(9) 0.0201(8) 0.0349(10) -0.0118(8) -0.0138(8) 0.0019(7)
C31 0.0391(10) 0.0176(8) 0.0272(9) -0.0049(7) -0.0159(8) -0.0063(7)
C32 0.0277(9) 0.0271(9) 0.0196(8) -0.0064(7) -0.0080(7) -0.0105(7)
C33 0.0213(8) 0.0234(8) 0.0193(8) -0.0084(7) -0.0064(6) -0.0036(6)
C34 0.0185(7) 0.0167(7) 0.0198(8) -0.0082(6) -0.0039(6) -0.0024(6)
C35 0.0221(8) 0.0242(8) 0.0207(8) -0.0093(7) -0.0065(6) -0.0033(6)
C36 0.0278(9) 0.0293(9) 0.0213(8) -0.0142(7) -0.0026(7) -0.0055(7)
C37 0.0266(9) 0.0270(9) 0.0294(9) -0.0140(8) -0.0014(7) 0.0027(7)
C38 0.0298(9) 0.0288(10) 0.0280(10) -0.0087(8) -0.0089(8) 0.0100(8)
C39 0.0275(9) 0.0249(9) 0.0194(8) -0.0076(7) -0.0056(7) 0.0021(7)

loop_
_atom_type_symbol
_atom_type_description
_atom_type_scat_dispersion_real
_atom_type_scat_dispersion_imag
_atom_type_scat_source
C C 0.0033 0.0016 'International Tables Vol C Tables 4.2.6.8 and 6.1.1.4'
H H 0.0000 0.0000 'International Tables Vol C Tables 4.2.6.8 and 6.1.1.4'
N N 0.0061 0.0033 'International Tables Vol C Tables 4.2.6.8 and 6.1.1.4'
O O 0.0106 0.0060 'International Tables Vol C Tables 4.2.6.8 and 6.1.1.4'
Si Si 0.0817 0.0704 'International Tables Vol C Tables 4.2.6.8 and 6.1.1.4'
P P 0.1023 0.0942 'International Tables Vol C Tables 4.2.6.8 and 6.1.1.4'

loop_
_geom_angle_atom_site_label_1
_geom_angle_atom_site_label_2
_geom_angle_atom_site_label_3
_geom_angle
_geom_angle_site_symmetry_1
_geom_angle_site_symmetry_3
N3 Si1 N3 180.000(1) . 2_575
N3 Si1 N1 89.65(7) . .
N3 Si1 N1 90.35(7) 2_575 .
N3 Si1 N1 90.35(7) . 2_575
N3 Si1 N1 89.65(7) 2_575 2_575
N1 Si1 N1 180.0 . 2_575
N3 Si1 N2 89.75(8) . 2_575
N3 Si1 N2 90.25(8) 2_575 2_575
N1 Si1 N2 90.26(7) . 2_575
N1 Si1 N2 89.74(7) 2_575 2_575
N3 Si1 N2 90.25(8) . .
N3 Si1 N2 89.75(8) 2_575 .
N1 Si1 N2 89.74(7) . .
N1 Si1 N2 90.26(7) 2_575 .
N2 Si1 N2 180.00(10) 2_575 .
N4 P1 C4 110.15(8) . .
N4 P1 C10 109.35(8) . .
C4 P1 C10 105.89(8) . .
N4 P1 C16 113.67(7) . .
C4 P1 C16 108.83(8) . .
C10 P1 C16 108.65(8) . .
N4 P2 C28 109.16(7) . .
N4 P2 C34 114.00(7) . .
C28 P2 C34 106.48(7) . .
N4 P2 C22 111.82(8) . .
C28 P2 C22 105.86(7) . .
C34 P2 C22 109.06(7) . .
C1 N1 Si1 162.35(16) . .
C2 N2 Si1 156.63(17) . .
C3 N3 Si1 155.37(17) . .
P2 N4 P1 136.83(9) . .
N1 C1 O1 178.3(2) . .
N2 C2 O2 177.1(3) . .
N3 C3 O3 177.3(2) . .
C5 C4 C9 119.87(16) . .
C5 C4 P1 120.13(12) . .
C9 C4 P1 119.90(13) . .
C4 C5 C6 119.72(16) . .
C4 C5 H5 120.1 . .
C6 C5 H5 120.1 . .
C7 C6 C5 120.11(18) . .
C7 C6 H6 119.9 . .
C5 C6 H6 119.9 . .
C6 C7 C8 120.26(17) . .
C6 C7 H7 119.9 . .
C8 C7 H7 119.9 . .
C9 C8 C7 120.23(18) . .
C9 C8 H8 119.9 . .
C7 C8 H8 119.9 . .
C8 C9 C4 119.81(18) . .
C8 C9 H9 120.1 . .
C4 C9 H9 120.1 . .
C11 C10 C15 120.08(16) . .
C11 C10 P1 121.21(13) . .
C15 C10 P1 118.47(13) . .
C10 C11 C12 119.77(18) . .
C10 C11 H11 120.1 . .
C12 C11 H11 120.1 . .
C13 C12 C11 120.00(19) . .
C13 C12 H12 120.0 . .
C11 C12 H12 120.0 . .
C12 C13 C14 120.46(18) . .
C12 C13 H13 119.8 . .
C14 C13 H13 119.8 . .
C13 C14 C15 120.27(18) . .
C13 C14 H14 119.9 . .
C15 C14 H14 119.9 . .
C14 C15 C10 119.41(17) . .
C14 C15 H15 120.3 . .
C10 C15 H15 120.3 . .
C17 C16 C21 119.48(15) . .
C17 C16 P1 117.91(12) . .
C21 C16 P1 121.92(13) . .
C20 C21 C16 119.91(18) . .
C20 C21 H21 120.0 . .
C16 C21 H21 120.0 . .
C19 C20 C21 120.11(18) . .
C19 C20 H20 119.9 . .
C21 C20 H20 119.9 . .
C20 C19 C18 120.30(17) . .
C20 C19 H19 119.8 . .
C18 C19 H19 119.8 . .
C17 C18 C19 120.19(18) . .
C17 C18 H18 119.9 . .
C19 C18 H18 119.9 . .
C18 C17 C16 119.99(17) . .
C18 C17 H17 120.0 . .
C16 C17 H17 120.0 . .
C23 C22 C27 119.15(15) . .
C23 C22 P2 119.98(13) . .
C27 C22 P2 120.86(12) . .
C24 C23 C22 120.30(16) . .
C24 C23 H23 119.8 . .
C22 C23 H23 119.8 . .
C25 C24 C23 120.13(17) . .
C25 C24 H24 119.9 . .
C23 C24 H24 119.9 . .
C24 C25 C26 120.26(16) . .
C24 C25 H25 119.9 . .
C26 C25 H25 119.9 . .
C27 C26 C25 119.95(16) . .
C27 C26 H26 120.0 . .
C25 C26 H26 120.0 . .
C26 C27 C22 120.18(16) . .
C26 C27 H27 119.9 . .
C22 C27 H27 119.9 . .
C33 C28 C29 119.65(15) . .
C33 C28 P2 121.72(12) . .
C29 C28 P2 118.62(12) . .
C30 C29 C28 119.72(16) . .
C30 C29 H29 120.1 . .
C28 C29 H29 120.1 . .
C29 C30 C31 120.46(16) . .
C29 C30 H30 119.8 . .
C31 C30 H30 119.8 . .
C32 C31 C30 119.85(16) . .
C32 C31 H31 120.1 . .
C30 C31 H31 120.1 . .
C31 C32 C33 120.25(16) . .
C31 C32 H32 119.9 . .
C33 C32 H32 119.9 . .
C32 C33 C28 120.07(15) . .
C32 C33 H33 120.0 . .
C28 C33 H33 120.0 . .
C39 C34 C35 119.45(15) . .
C39 C34 P2 123.47(12) . .
C35 C34 P2 117.08(12) . .
C36 C35 C34 120.20(16) . .
C36 C35 H35 119.9 . .
C34 C35 H35 119.9 . .
C37 C36 C35 120.07(16) . .
C37 C36 H36 120.0 . .
C35 C36 H36 120.0 . .
C36 C37 C38 120.11(16) . .
C36 C37 H37 119.9 . .
C38 C37 H37 119.9 . .
C37 C38 C39 120.32(17) . .
C37 C38 H38 119.8 . .
C39 C38 H38 119.8 . .
C34 C39 C38 119.84(16) . .
C34 C39 H39 120.1 . .
C38 C39 H39 120.1 . .

loop_
_geom_bond_atom_site_label_1
_geom_bond_atom_site_label_2
_geom_bond_distance
_geom_bond_site_symmetry_2
Si1 N3 1.8305(16) .
Si1 N3 1.8305(16) 2_575
Si1 N1 1.8345(16) .
Si1 N1 1.8345(16) 2_575
Si1 N2 1.8556(12) 2_575
Si1 N2 1.8556(12) .
P1 N4 1.5910(14) .
P1 C4 1.7982(17) .
P1 C10 1.8013(17) .
P1 C16 1.8040(16) .
P2 N4 1.5811(14) .
P2 C28 1.7984(16) .
P2 C34 1.8042(16) .
P2 C22 1.8064(16) .
N1 C1 1.164(2) .
N2 C2 1.1661(17) .
N3 C3 1.169(2) .
O1 C1 1.195(2) .
O2 C2 1.1940(18) .
O3 C3 1.194(2) .
C4 C5 1.392(2) .
C4 C9 1.405(2) .
C5 C6 1.395(2) .
C5 H5 0.9500 .
C6 C7 1.388(3) .
C6 H6 0.9500 .
C7 C8 1.388(3) .
C7 H7 0.9500 .
C8 C9 1.385(3) .
C8 H8 0.9500 .
C9 H9 0.9500 .
C10 C11 1.392(2) .
C10 C15 1.401(2) .
C11 C12 1.392(3) .
C11 H11 0.9500 .
C12 C13 1.382(3) .
C12 H12 0.9500 .
C13 C14 1.385(3) .
C13 H13 0.9500 .
C14 C15 1.389(3) .
C14 H14 0.9500 .
C15 H15 0.9500 .
C16 C17 1.399(2) .
C16 C21 1.402(2) .
C21 C20 1.392(3) .
C21 H21 0.9500 .
C20 C19 1.385(3) .
C20 H20 0.9500 .
C19 C18 1.387(3) .
C19 H19 0.9500 .
C18 C17 1.388(2) .
C18 H18 0.9500 .
C17 H17 0.9500 .
C22 C23 1.398(2) .
C22 C27 1.405(2) .
C23 C24 1.391(2) .
C23 H23 0.9500 .
C24 C25 1.386(3) .
C24 H24 0.9500 .
C25 C26 1.392(3) .
C25 H25 0.9500 .
C26 C27 1.391(2) .
C26 H26 0.9500 .
C27 H27 0.9500 .
C28 C33 1.397(2) .
C28 C29 1.404(2) .
C29 C30 1.391(2) .
C29 H29 0.9500 .
C30 C31 1.394(3) .
C30 H30 0.9500 .
C31 C32 1.388(3) .
C31 H31 0.9500 .
C32 C33 1.394(2) .
C32 H32 0.9500 .
C33 H33 0.9500 .
C34 C39 1.392(2) .
C34 C35 1.404(2) .
C35 C36 1.390(2) .
C35 H35 0.9500 .
C36 C37 1.386(3) .
C36 H36 0.9500 .
C37 C38 1.387(3) .
C37 H37 0.9500 .
C38 C39 1.398(2) .
C38 H38 0.9500 .
C39 H39 0.9500 .
